data_2019713
loop_
_publ_author_name
'Li, Le'
'Tao, Jian-Qing'

_publ_section_title
;
 A twofold interpenetrating three-dimensional Cd^II^ coordination
 framework:
 poly[[\m~2~-1,3-bis(2-methyl-1<i>H</i>-imidazol-1-yl)benzene](\m~3~-5-nitrobenzene-1,3-dicarboxylato)cadmium(II)]
;
_journal_coeditor_code FG3328
_journal_issue 12
_journal_name_full 'Acta Crystallographica Section C'
_journal_page_first
;
;
_journal_paper_doi 10.1107/S2053229614024206
_journal_volume 70
_journal_year 2014
_chemical_formula_iupac '[Cd (C8 H3 N O6) (C14 H14 N4)]'
_chemical_formula_moiety 'C22 H17 Cd N5 O6'
_chemical_formula_sum 'C22 H17 Cd N5 O6'
_chemical_formula_weight 559.80
_chemical_name_systematic
Poly[[\m~2~-1,3-bis(2-methyl-1<i>H</i>-imidazol-1-yl)benzene](\m~3~-5-nitrobenzene-1,3-dicarboxylato)cadmium(II)]
_space_group_crystal_system monoclinic
_space_group_IT_number 14
_space_group_name_Hall '-P 2ybc'
_space_group_name_H-M_alt 'P 1 21/c 1'
_symmetry_space_group_name_Hall '-P 2ybc'
_symmetry_space_group_name_H-M 'P 1 21/c 1'
_atom_sites_solution_hydrogens geom
_audit_creation_method SHELXL-2013
_cell_angle_alpha 90
_cell_angle_beta 96.374(2)
_cell_angle_gamma 90
_cell_formula_units_Z 4
_cell_length_a 11.8377(14)
_cell_length_b 18.664(2)
_cell_length_c 9.8566(11)
_cell_measurement_temperature 296(2)
_cell_volume 2164.2(4)
_computing_cell_refinement
;
SAINT (Bruker, 2003)
;
_computing_data_collection
;
APEX2 (Bruker, 2005)
;
_computing_data_reduction
;
SAINT (Bruker, 2003)
;
_computing_molecular_graphics
;
DIAMOND (Brandenburg, 1999)
;
_computing_publication_material
;
SHELXL2013 (Sheldrick, 2008)
;
_computing_structure_refinement
;
SHELXL2013 (Sheldrick, 2008)
;
_computing_structure_solution
;
SHELXS97 (Sheldrick, 2008)
;
_diffrn_ambient_temperature 296(2)
_diffrn_measured_fraction_theta_full 1.000
_diffrn_measured_fraction_theta_max 1.000
_diffrn_measurement_device_type 'Bruker APEXII CCD area-detector'
_diffrn_measurement_method '\f and \w'
_diffrn_radiation_type MoK\a
_diffrn_radiation_wavelength 0.71073
_diffrn_reflns_av_R_equivalents 0.0363
_diffrn_reflns_limit_h_max 14
_diffrn_reflns_limit_h_min -14
_diffrn_reflns_limit_k_max 21
_diffrn_reflns_limit_k_min -23
_diffrn_reflns_limit_l_max 12
_diffrn_reflns_limit_l_min -11
_diffrn_reflns_number 18306
_diffrn_reflns_theta_full 25.242
_diffrn_reflns_theta_max 25.995
_diffrn_reflns_theta_min 1.731
_exptl_absorpt_coefficient_mu 1.060
_exptl_absorpt_correction_T_max 0.823
_exptl_absorpt_correction_T_min 0.787
_exptl_absorpt_correction_type multi-scan
_exptl_absorpt_process_details
;
(SADABS; Bruker, 2013)
;
_exptl_crystal_colour colorless
_exptl_crystal_density_diffrn 1.718
_exptl_crystal_description block
_exptl_crystal_F_000 1120
_exptl_crystal_size_max 0.250
_exptl_crystal_size_mid 0.230
_exptl_crystal_size_min 0.190
_refine_diff_density_max 1.142
_refine_diff_density_min -0.799
_refine_ls_extinction_method none
_refine_ls_goodness_of_fit_ref 1.043
_refine_ls_hydrogen_treatment constr
_refine_ls_matrix_type full
_refine_ls_number_parameters 393
_refine_ls_number_reflns 4242
_refine_ls_number_restraints 228
_refine_ls_restrained_S_all 1.023
_refine_ls_R_factor_all 0.0365
_refine_ls_R_factor_gt 0.0282
_refine_ls_shift/su_max 0.001
_refine_ls_shift/su_mean 0.000
_refine_ls_structure_factor_coef Fsqd
_refine_ls_weighting_details
;
 w=1/[\s^2^(Fo^2^)+(0.0270P)^2^+1.8751P]
 where P=(Fo^2^+2Fc^2^)/3
;
_refine_ls_weighting_scheme calc
_refine_ls_wR_factor_gt 0.0634
_refine_ls_wR_factor_ref 0.0664
_reflns_number_gt 3599
_reflns_number_total 4242
_reflns_threshold_expression I>2\s(I)
_cod_data_source_file fg3328sup1.cf
_cod_data_source_block I
_cod_database_code 2019713
_cod_database_fobs_code 2019713
_shelx_space_group_comment
;
The symmetry employed for this shelxl refinement is uniquely defined
by the following loop, which should always be used as a source of
symmetry information in preference to the above space-group names.
They are only intended as comments.
;
_shelx_estimated_absorpt_t_min 0.777
_shelx_estimated_absorpt_t_max 0.824
_shelxl_version_number 20.13

loop_
_space_group_symop_operation_xyz
'x, y, z'
'-x, y+1/2, -z+1/2'
'-x, -y, -z'
'x, -y-1/2, z-1/2'

loop_
_atom_site_type_symbol
_atom_site_label
_atom_site_fract_x
_atom_site_fract_y
_atom_site_fract_z
_atom_site_U_iso_or_equiv
_atom_site_adp_type
_atom_site_calc_flag
_atom_site_occupancy
_atom_site_disorder_assembly
_atom_site_disorder_group
N N5 0.816(2) 0.778(2) -0.048(4) 0.049(4) Uani d 0.20(3) A 5
O O5 0.883(2) 0.794(3) 0.050(3) 0.066(5) Uani d 0.20(3) A 5
O O6 0.844(4) 0.736(2) -0.134(4) 0.056(5) Uani d 0.20(3) A 5
N N5' 0.8041(6) 0.7642(5) -0.0714(9) 0.0422(15) Uani d 0.80(3) A 6
O O5' 0.8611(9) 0.7624(8) 0.0402(6) 0.069(3) Uani d 0.80(3) A 6
O O6' 0.8259(9) 0.7279(5) -0.1677(11) 0.0496(16) Uani d 0.80(3) A 6
C C1 0.5155(18) 0.912(2) 0.1302(16) 0.028(2) Uani d 0.45(5) B 3
O O1 0.4100(15) 0.9248(12) 0.115(2) 0.029(2) Uani d 0.45(5) B 3
O O2 0.5742(15) 0.9136(13) 0.2454(17) 0.032(2) Uani d 0.45(5) B 3
C C1' 0.5103(16) 0.9081(19) 0.1288(13) 0.028(2) Uani d 0.55(5) B 4
O O1' 0.4169(14) 0.9408(11) 0.1072(18) 0.031(2) Uani d 0.55(5) B 4
O O2' 0.5596(13) 0.8942(11) 0.2461(14) 0.032(2) Uani d 0.55(5) B 4
C C2 0.512(3) 0.8914(15) -0.3770(14) 0.032(2) Uani d 0.52(7) C 1
O O3 0.459(2) 0.9502(11) -0.391(2) 0.033(3) Uani d 0.52(7) C 1
O O4 0.534(2) 0.8512(10) -0.4731(17) 0.036(2) Uani d 0.52(7) C 1
C C2' 0.518(4) 0.8908(16) -0.3813(16) 0.032(2) Uani d 0.48(7) C 2
O O3' 0.475(3) 0.9524(11) -0.406(3) 0.031(3) Uani d 0.48(7) C 2
O O4' 0.508(2) 0.8405(11) -0.4684(19) 0.036(2) Uani d 0.48(7) C 2
C C3 0.5688(2) 0.88469(14) 0.0080(3) 0.0247(6) Uani d 1 . .
C C4 0.5241(2) 0.90264(15) -0.1237(3) 0.0247(6) Uani d 1 . .
H H4 0.4640 0.9349 -0.1366 0.030 Uiso calc 1 . .
C C5 0.5675(2) 0.87346(15) -0.2368(3) 0.0261(6) Uani d 1 . .
C C6 0.6587(2) 0.82673(15) -0.2180(3) 0.0313(7) Uani d 1 . .
H H6 0.6872 0.8053 -0.2922 0.038 Uiso calc 1 . .
C C7 0.7060(2) 0.81282(16) -0.0870(3) 0.0329(7) Uani d 1 . .
C C8 0.6634(2) 0.84067(16) 0.0273(3) 0.0322(7) Uani d 1 . .
H H8 0.6975 0.8301 0.1146 0.039 Uiso calc 1 . .
C C9 0.1803(3) 0.85404(19) 0.4343(4) 0.0468(9) Uani d 1 . .
H H9 0.1609 0.8938 0.4837 0.056 Uiso calc 1 . .
C C10 0.1219(3) 0.79140(17) 0.4230(4) 0.0418(8) Uani d 1 . .
H H10 0.0559 0.7805 0.4619 0.050 Uiso calc 1 . .
C C11 0.2702(2) 0.78508(16) 0.3079(3) 0.0323(7) Uani d 1 . .
C C12 0.3531(3) 0.75735(19) 0.2173(4) 0.0563(11) Uani d 1 . .
H H12A 0.3533 0.7881 0.1392 0.084 Uiso calc 1 . .
H H12B 0.3316 0.7098 0.1877 0.084 Uiso calc 1 . .
H H12C 0.4278 0.7563 0.2666 0.084 Uiso calc 1 . .
C C13 0.1488(2) 0.67453(15) 0.3136(3) 0.0311(6) Uani d 1 . .
C C14 0.2276(2) 0.62168(17) 0.3494(3) 0.0379(7) Uani d 1 . .
H H14 0.2983 0.6335 0.3945 0.046 Uiso calc 1 . .
C C15 0.2012(3) 0.55082(17) 0.3182(4) 0.0430(8) Uani d 1 . .
H H15 0.2555 0.5153 0.3384 0.052 Uiso calc 1 . .
C C16 0.0946(2) 0.53298(17) 0.2573(3) 0.0376(7) Uani d 1 . .
H H16 0.0768 0.4854 0.2366 0.045 Uiso calc 1 . .
C C17 0.0141(2) 0.58615(15) 0.2270(3) 0.0293(6) Uani d 1 . .
C C18 0.0402(2) 0.65755(16) 0.2532(3) 0.0303(6) Uani d 1 . .
H H18 -0.0135 0.6932 0.2309 0.036 Uiso calc 1 . .
C C19 -0.1741(2) 0.52377(15) 0.2157(3) 0.0299(6) Uani d 1 . .
C C20 -0.1427(3) 0.58669(17) 0.0344(3) 0.0361(7) Uani d 1 . .
H H20 -0.1094 0.6164 -0.0258 0.043 Uiso calc 1 . .
C C21 -0.2450(2) 0.55464(16) 0.0123(3) 0.0333(7) Uani d 1 . .
H H21 -0.2945 0.5582 -0.0676 0.040 Uiso calc 1 . .
C C22 -0.1596(3) 0.4936(2) 0.3556(3) 0.0576(11) Uani d 1 . .
H H22A -0.2328 0.4829 0.3838 0.086 Uiso calc 1 . .
H H22B -0.1214 0.5279 0.4173 0.086 Uiso calc 1 . .
H H22C -0.1152 0.4505 0.3565 0.086 Uiso calc 1 . .
Cd Cd1 0.41695(2) 0.93743(2) 0.36461(2) 0.02473(7) Uani d 1 . .
N N1 0.2737(2) 0.84978(13) 0.3609(3) 0.0342(6) Uani d 1 . .
N N2 0.17821(19) 0.74810(13) 0.3442(3) 0.0339(6) Uani d 1 . .
N N3 -0.09703(19) 0.56686(13) 0.1636(2) 0.0303(5) Uani d 1 . .
N N4 -0.26528(18) 0.51570(12) 0.1262(2) 0.0272(5) Uani d 1 . .

loop_
_atom_site_aniso_label
_atom_site_aniso_U_11
_atom_site_aniso_U_22
_atom_site_aniso_U_33
_atom_site_aniso_U_12
_atom_site_aniso_U_13
_atom_site_aniso_U_23
N5 0.056(7) 0.066(8) 0.028(7) 0.034(7) 0.017(6) 0.002(6)
O5 0.055(8) 0.086(11) 0.057(9) 0.032(9) -0.001(7) -0.005(9)
O6 0.064(9) 0.075(9) 0.028(10) 0.023(8) 0.009(8) 0.009(8)
N5' 0.051(3) 0.052(4) 0.024(3) 0.021(2) 0.006(2) 0.004(2)
O5' 0.074(4) 0.090(6) 0.039(2) 0.052(4) -0.015(2) -0.008(3)
O6' 0.060(3) 0.056(3) 0.034(4) 0.030(2) 0.010(3) -0.001(2)
C1 0.033(4) 0.025(4) 0.026(4) -0.004(4) 0.010(3) 0.002(3)
O1 0.031(3) 0.025(6) 0.034(3) -0.001(3) 0.010(3) 0.003(4)
O2 0.042(4) 0.031(6) 0.022(3) -0.005(4) 0.002(3) -0.001(4)
C1' 0.036(3) 0.025(4) 0.025(3) -0.002(3) 0.008(3) -0.002(3)
O1' 0.031(3) 0.027(5) 0.038(3) 0.000(3) 0.013(2) -0.003(4)
O2' 0.041(3) 0.034(5) 0.021(2) -0.007(3) 0.004(2) -0.004(3)
C2 0.027(4) 0.048(3) 0.020(3) -0.011(3) 0.000(3) 0.008(3)
O3 0.026(5) 0.044(3) 0.027(5) -0.007(3) -0.005(4) 0.014(3)
O4 0.033(5) 0.051(4) 0.024(3) -0.020(3) 0.003(3) 0.002(3)
C2' 0.029(5) 0.047(4) 0.020(3) -0.010(3) -0.002(3) 0.010(3)
O3' 0.030(6) 0.038(3) 0.023(4) -0.005(3) -0.001(4) 0.015(3)
O4' 0.032(5) 0.053(4) 0.022(3) -0.019(4) 0.003(4) -0.004(3)
C3 0.0278(14) 0.0267(15) 0.0198(14) -0.0011(11) 0.0029(11) 0.0018(11)
C4 0.0215(13) 0.0245(14) 0.0274(15) -0.0001(11) 0.0000(11) 0.0047(12)
C5 0.0269(14) 0.0293(15) 0.0214(14) -0.0039(12) 0.0004(11) 0.0047(11)
C6 0.0411(16) 0.0321(16) 0.0218(15) 0.0045(13) 0.0090(12) 0.0029(12)
C7 0.0359(16) 0.0366(17) 0.0269(15) 0.0130(13) 0.0064(12) 0.0080(13)
C8 0.0360(16) 0.0418(18) 0.0185(14) 0.0069(13) 0.0015(12) 0.0084(12)
C9 0.0449(19) 0.0411(19) 0.058(2) -0.0056(16) 0.0228(17) -0.0153(17)
C10 0.0285(15) 0.0419(19) 0.058(2) -0.0111(14) 0.0187(15) -0.0154(16)
C11 0.0289(15) 0.0307(16) 0.0372(17) -0.0008(12) 0.0034(13) -0.0025(13)
C12 0.055(2) 0.037(2) 0.084(3) -0.0056(17) 0.034(2) -0.0149(19)
C13 0.0293(14) 0.0296(16) 0.0344(16) -0.0060(12) 0.0043(12) -0.0020(13)
C14 0.0263(15) 0.0384(18) 0.047(2) -0.0042(13) -0.0042(13) -0.0009(15)
C15 0.0321(16) 0.0355(19) 0.060(2) 0.0033(14) 0.0008(15) 0.0046(16)
C16 0.0347(16) 0.0312(17) 0.046(2) -0.0050(13) 0.0029(14) 0.0008(14)
C17 0.0266(14) 0.0322(16) 0.0288(15) -0.0071(12) 0.0014(12) 0.0008(12)
C18 0.0275(14) 0.0309(16) 0.0319(16) -0.0007(12) 0.0003(12) -0.0005(12)
C19 0.0282(14) 0.0315(16) 0.0299(16) -0.0058(12) 0.0025(12) 0.0004(13)
C20 0.0350(16) 0.0424(18) 0.0303(16) -0.0087(14) 0.0013(13) 0.0078(14)
C21 0.0318(15) 0.0403(18) 0.0264(15) -0.0024(13) -0.0024(12) 0.0039(13)
C22 0.046(2) 0.088(3) 0.0355(19) -0.025(2) -0.0082(16) 0.0224(19)
Cd1 0.02421(11) 0.03152(13) 0.01800(11) 0.00172(9) 0.00025(7) -0.00198(9)
N1 0.0320(13) 0.0294(14) 0.0419(15) -0.0036(11) 0.0075(11) -0.0058(12)
N2 0.0282(13) 0.0321(14) 0.0412(15) -0.0073(11) 0.0027(11) -0.0060(11)
N3 0.0276(12) 0.0342(14) 0.0284(13) -0.0078(10) -0.0004(10) 0.0017(11)
N4 0.0248(12) 0.0309(13) 0.0252(13) -0.0009(10) -0.0007(10) -0.0006(10)

loop_
_atom_type_symbol
_atom_type_description
_atom_type_scat_dispersion_real
_atom_type_scat_dispersion_imag
_atom_type_scat_source
C C 0.0033 0.0016 'International Tables Vol C Tables 4.2.6.8 and 6.1.1.4'
H H 0.0000 0.0000 'International Tables Vol C Tables 4.2.6.8 and 6.1.1.4'
N N 0.0061 0.0033 'International Tables Vol C Tables 4.2.6.8 and 6.1.1.4'
O O 0.0106 0.0060 'International Tables Vol C Tables 4.2.6.8 and 6.1.1.4'
Cd Cd -0.8075 1.2024 'International Tables Vol C Tables 4.2.6.8 and 6.1.1.4'

loop_
_geom_angle_atom_site_label_1
_geom_angle_atom_site_label_2
_geom_angle_atom_site_label_3
_geom_angle_site_symmetry_1
_geom_angle_site_symmetry_3
_geom_angle
_geom_angle_publ_flag
O5 N5 O6 . . 121.0(19) ?
O5 N5 C7 . . 125(2) ?
O6 N5 C7 . . 114(3) ?
O6' N5' O5' . . 122.8(5) ?
O6' N5' C7 . . 119.8(5) ?
O5' N5' C7 . . 117.4(5) ?
O2 C1 O1 . . 122.7(13) ?
O2 C1 C3 . . 119.3(14) ?
O1 C1 C3 . . 117.6(17) ?
O2 C1 Cd1 . . 58.8(9) ?
O1 C1 Cd1 . . 63.9(11) ?
C3 C1 Cd1 . . 170(3) ?
C1 O1 Cd1 . . 88.6(11) ?
C1 O2 Cd1 . . 93.8(10) ?
O1' C1' O2' . . 124.1(11) ?
O1' C1' C3 . . 118.6(14) ?
O2' C1' C3 . . 117.3(12) ?
O1' C1' Cd1 . . 67.5(9) ?
O2' C1' Cd1 . . 56.8(7) ?
C3 C1' Cd1 . . 173.2(16) ?
C1' O1' Cd1 . . 85.2(9) ?
C1' O2' Cd1 . . 95.9(7) ?
O4 C2 O3 . . 125.4(12) ?
O4 C2 C5 . . 117.1(15) ?
O3 C2 C5 . . 116.9(15) ?
C2 O3 Cd1 . 1_554 93.7(10) ?
C2 O3 Cd1 . 3_675 115(2) ?
Cd1 O3 Cd1 1_554 3_675 103.4(10) ?
C2 O4 Cd1 . 1_554 87.4(8) ?
O4' C2' O3' . . 122.3(13) ?
O4' C2' C5 . . 118.4(17) ?
O3' C2' C5 . . 118.6(16) ?
C2' O3' Cd1 . 1_554 98.5(11) ?
C2' O3' Cd1 . 3_675 122(2) ?
Cd1 O3' Cd1 1_554 3_675 111.1(10) ?
C2' O4' Cd1 . 1_554 85.0(9) ?
C8 C3 C4 . . 119.3(2) ?
C8 C3 C1' . . 119.9(8) ?
C4 C3 C1' . . 120.6(7) ?
C8 C3 C1 . . 119.5(9) ?
C4 C3 C1 . . 121.1(9) ?
C3 C4 C5 . . 121.3(3) ?
C3 C4 H4 . . 119.3 ?
C5 C4 H4 . . 119.3 ?
C6 C5 C4 . . 119.4(2) ?
C6 C5 C2 . . 121.3(10) ?
C4 C5 C2 . . 119.2(10) ?
C6 C5 C2' . . 118.4(12) ?
C4 C5 C2' . . 122.2(12) ?
C7 C6 C5 . . 118.4(3) ?
C7 C6 H6 . . 120.8 ?
C5 C6 H6 . . 120.8 ?
C6 C7 C8 . . 123.1(3) ?
C6 C7 N5' . . 116.7(4) ?
C8 C7 N5' . . 120.1(4) ?
C6 C7 N5 . . 125.8(16) ?
C8 C7 N5 . . 110.4(15) ?
C7 C8 C3 . . 118.2(3) ?
C7 C8 H8 . . 120.9 ?
C3 C8 H8 . . 120.9 ?
C10 C9 N1 . . 109.6(3) ?
C10 C9 H9 . . 125.2 ?
N1 C9 H9 . . 125.2 ?
N2 C10 C9 . . 106.5(3) ?
N2 C10 H10 . . 126.8 ?
C9 C10 H10 . . 126.8 ?
N1 C11 N2 . . 110.5(3) ?
N1 C11 C12 . . 124.3(3) ?
N2 C11 C12 . . 125.2(3) ?
C11 C12 H12A . . 109.5 ?
C11 C12 H12B . . 109.5 ?
H12A C12 H12B . . 109.5 ?
C11 C12 H12C . . 109.5 ?
H12A C12 H12C . . 109.5 ?
H12B C12 H12C . . 109.5 ?
C14 C13 C18 . . 120.9(3) ?
C14 C13 N2 . . 119.3(3) ?
C18 C13 N2 . . 119.8(3) ?
C13 C14 C15 . . 119.9(3) ?
C13 C14 H14 . . 120.1 ?
C15 C14 H14 . . 120.1 ?
C16 C15 C14 . . 120.1(3) ?
C16 C15 H15 . . 120.0 ?
C14 C15 H15 . . 120.0 ?
C15 C16 C17 . . 119.8(3) ?
C15 C16 H16 . . 120.1 ?
C17 C16 H16 . . 120.1 ?
C18 C17 C16 . . 121.0(3) ?
C18 C17 N3 . . 119.7(3) ?
C16 C17 N3 . . 119.3(3) ?
C17 C18 C13 . . 118.3(3) ?
C17 C18 H18 . . 120.8 ?
C13 C18 H18 . . 120.8 ?
N4 C19 N3 . . 110.3(2) ?
N4 C19 C22 . . 125.3(3) ?
N3 C19 C22 . . 124.3(3) ?
C21 C20 N3 . . 106.5(3) ?
C21 C20 H20 . . 126.8 ?
N3 C20 H20 . . 126.8 ?
C20 C21 N4 . . 109.7(3) ?
C20 C21 H21 . . 125.2 ?
N4 C21 H21 . . 125.2 ?
C19 C22 H22A . . 109.5 ?
C19 C22 H22B . . 109.5 ?
H22A C22 H22B . . 109.5 ?
C19 C22 H22C . . 109.5 ?
H22A C22 H22C . . 109.5 ?
H22B C22 H22C . . 109.5 ?
O3' Cd1 N4 1_556 2 91.8(6) yes
O2' Cd1 N4 . 2 148.5(4) yes
N4 Cd1 O2 2 . 142.8(5) yes
O3' Cd1 N1 1_556 . 103.5(7) no
O2' Cd1 N1 . . 108.4(6) no
N4 Cd1 N1 2 . 83.05(8) yes
O2 Cd1 N1 . . 118.0(6) yes
N4 Cd1 O3 2 1_556 88.5(4) yes
N1 Cd1 O3 . 1_556 98.7(7) yes
N4 Cd1 O1 2 . 99.1(5) yes
O2 Cd1 O1 . . 54.8(3) yes
N1 Cd1 O1 . . 88.5(5) yes
O3' Cd1 O3' 1_556 3_675 68.9(10) no
N4 Cd1 O3' 2 3_675 81.8(6) no
N1 Cd1 O3' . 3_675 162.8(7) no
N4 Cd1 O3 2 3_675 85.3(4) yes
N1 Cd1 O3 . 3_675 167.6(5) yes
O3 Cd1 O3 1_556 3_675 76.6(10) yes
O2' Cd1 O1' . . 54.6(3) no
N4 Cd1 O1' 2 . 96.3(3) no
N1 Cd1 O1' . . 94.7(5) no
N4 Cd1 O4 2 1_556 137.4(4) yes
N1 Cd1 O4 . 1_556 84.9(6) yes
O3 Cd1 O4 1_556 1_556 53.3(3) yes
O3 Cd1 O4 3_675 1_556 100.9(7) yes
O3' Cd1 O4' 1_556 1_556 53.6(3) no
N4 Cd1 O4' 2 1_556 133.0(5) no
N1 Cd1 O4' . 1_556 77.0(6) no
O3' Cd1 O4' 3_675 1_556 107.8(9) no
C11 N1 C9 . . 105.6(3) ?
C11 N1 Cd1 . . 129.4(2) ?
C9 N1 Cd1 . . 124.5(2) ?
C10 N2 C11 . . 107.9(2) ?
C10 N2 C13 . . 124.7(2) ?
C11 N2 C13 . . 127.3(2) ?
C19 N3 C20 . . 107.3(2) ?
C19 N3 C17 . . 127.2(2) ?
C20 N3 C17 . . 125.5(2) ?
C19 N4 C21 . . 106.2(2) ?
C19 N4 Cd1 . 2_545 128.42(19) ?
C21 N4 Cd1 . 2_545 124.55(18) ?

loop_
_geom_bond_atom_site_label_1
_geom_bond_atom_site_label_2
_geom_bond_site_symmetry_2
_geom_bond_distance
_geom_bond_publ_flag
N5 O5 . 1.219(14) ?
N5 O6 . 1.224(15) ?
N5 C7 . 1.476(16) ?
N5' O6' . 1.216(6) ?
N5' O5' . 1.226(6) ?
N5' C7 . 1.469(5) ?
C1 O2 . 1.264(11) ?
C1 O1 . 1.264(13) ?
C1 C3 . 1.509(11) ?
Cd1 C1 . 2.743(12) y
Cd1 O1 . 2.46(2) y
Cd1 O2 . 2.352(18) y
C1' O1' . 1.260(11) ?
C1' O2' . 1.263(10) ?
C1' C3 . 1.507(9) ?
Cd1 C1' . 2.738(10) y
Cd1 O1' . 2.538(19) y
Cd1 O2' . 2.303(14) y
C2 O4 . 1.258(13) ?
C2 O3 . 1.263(10) ?
C2 C5 . 1.501(10) ?
O3 Cd1 1_554 2.42(2) ?
O3 Cd1 3_675 2.56(3) ?
O4 Cd1 1_554 2.562(16) ?
C2' O4' . 1.268(13) ?
C2' O3' . 1.273(11) ?
C2' C5 . 1.513(11) ?
O3' Cd1 1_554 2.30(2) ?
O3' Cd1 3_675 2.43(3) ?
O4' Cd1 1_554 2.600(18) ?
C3 C8 . 1.385(4) ?
C3 C4 . 1.387(4) ?
C4 C5 . 1.389(4) ?
C4 H4 . 0.9300 ?
C5 C6 . 1.384(4) ?
C6 C7 . 1.374(4) ?
C6 H6 . 0.9300 ?
C7 C8 . 1.385(4) ?
C8 H8 . 0.9300 ?
C9 C10 . 1.357(4) ?
C9 N1 . 1.388(4) ?
C9 H9 . 0.9300 ?
C10 N2 . 1.348(4) ?
C10 H10 . 0.9300 ?
C11 N1 . 1.315(4) ?
C11 N2 . 1.370(4) ?
C11 C12 . 1.491(4) ?
C12 H12A . 0.9600 ?
C12 H12B . 0.9600 ?
C12 H12C . 0.9600 ?
C13 C14 . 1.376(4) ?
C13 C18 . 1.393(4) ?
C13 N2 . 1.440(4) ?
C14 C15 . 1.386(4) ?
C14 H14 . 0.9300 ?
C15 C16 . 1.376(4) ?
C15 H15 . 0.9300 ?
C16 C17 . 1.386(4) ?
C16 H16 . 0.9300 ?
C17 C18 . 1.386(4) ?
C17 N3 . 1.438(3) ?
C18 H18 . 0.9300 ?
C19 N4 . 1.325(3) ?
C19 N3 . 1.359(3) ?
C19 C22 . 1.482(4) ?
C20 C21 . 1.347(4) ?
C20 N3 . 1.378(4) ?
C20 H20 . 0.9300 ?
C21 N4 . 1.381(4) ?
C21 H21 . 0.9300 ?
C22 H22A . 0.9600 ?
C22 H22B . 0.9600 ?
C22 H22C . 0.9600 ?
Cd1 O3' 1_556 2.30(2) yes
Cd1 N4 2 2.324(2) yes
Cd1 N1 . 2.354(2) yes
Cd1 O3 1_556 2.42(2) yes
Cd1 O3' 3_675 2.43(3) yes
Cd1 O3 3_675 2.56(3) yes
Cd1 O4 1_556 2.562(16) yes
Cd1 O4' 1_556 2.600(18) yes
N4 Cd1 2_545 2.324(2) .
